data_4309731
loop_
_publ_author_name
'Andreas Lange'
'Marek M. Kubicki'
'Joachim Wachter'
'Manfred Zabel'

_publ_section_title
;
Chemistry of Transition-Metal Clusters with Mixed Sb/S Ligands: Evidence
for a Terminal SbS Double Bond in Cp*3Rh3Sb2S5 (Cp* = C5Me5)
;
_journal_name_full 'Inorganic Chemistry'
_journal_page_first 7328
_journal_page_last 7332
_journal_paper_doi 10.1021/ic050493e
_journal_volume 44
_journal_year 2005
_chemical_compound_source 'see text'
_chemical_formula_moiety '(C30 H45 Rh3 S5 Sb2), (C4 H8 O)'
_chemical_formula_structural '(C30 H45 Rh3 S5 Sb2), (C4 H8 O)'
_chemical_formula_sum 'C34 H53 O Rh3 S5 Sb2'
_chemical_formula_weight 1190.37
_chemical_name_systematic
;
 ?
;
_space_group_IT_number 14
_symmetry_cell_setting monoclinic
_symmetry_space_group_name_Hall '-P 2ybc'
_symmetry_space_group_name_H-M 'P 1 21/c 1'
_atom_sites_solution_hydrogens geom
_atom_sites_solution_primary direct
_atom_sites_solution_secondary difmap
_cell_angle_alpha 90
_cell_angle_beta 95.435(6)
_cell_angle_gamma 90
_cell_formula_units_Z 4
_cell_length_a 10.0804(5)
_cell_length_b 18.5111(10)
_cell_length_c 21.9383(11)
_cell_measurement_reflns_used 8000
_cell_measurement_temperature 173
_cell_measurement_theta_max 25.82
_cell_measurement_theta_min 1.86
_cell_volume 4075.3(4)
_computing_cell_refinement 'STOE (1998)'
_computing_data_collection 'STOE (1998)'
_computing_data_reduction 'STOE (1998)'
_computing_molecular_graphics 'PLATON (Spek, 1990)'
_computing_publication_material 'PLATON (Spek, 1990)'
_computing_structure_refinement 'SHELXL-97 (Sheldrick, 1997)'
_computing_structure_solution 'SIR-97 (Altomare, 1993)'
_diffrn_ambient_temperature 173(1)
_diffrn_measured_fraction_theta_full 1.00
_diffrn_measured_fraction_theta_max 1.00
_diffrn_measurement_device_type 'STOE-IPDS diffractometer'
_diffrn_measurement_method rotation
_diffrn_radiation_monochromator graphite
_diffrn_radiation_source 'fine-focus sealed tube'
_diffrn_radiation_type 'Mo K\a'
_diffrn_radiation_wavelength 0.71073
_diffrn_reflns_av_R_equivalents 0.0676
_diffrn_reflns_av_sigmaI/netI 0.0460
_diffrn_reflns_limit_h_max 12
_diffrn_reflns_limit_h_min -12
_diffrn_reflns_limit_k_max 22
_diffrn_reflns_limit_k_min -22
_diffrn_reflns_limit_l_max 26
_diffrn_reflns_limit_l_min -26
_diffrn_reflns_number 39686
_diffrn_reflns_reduction_process
;
 ?
;
_diffrn_reflns_theta_full 25.82
_diffrn_reflns_theta_max 25.82
_diffrn_reflns_theta_min 1.86
_diffrn_standards_decay_% 0
_diffrn_standards_interval_count 0
_diffrn_standards_interval_time 0
_diffrn_standards_number 0
_exptl_absorpt_coefficient_mu 2.780
_exptl_absorpt_correction_T_max 0.7535
_exptl_absorpt_correction_T_min 0.3535
_exptl_absorpt_correction_type numerical
_exptl_absorpt_process_details 'numerical from crystal shape (X-SHAPE, X-RED. STOE, 1996)'
_exptl_crystal_colour 'brown to black'
_exptl_crystal_density_diffrn 1.940
_exptl_crystal_density_method 'Not Measured'
_exptl_crystal_description platelike
_exptl_crystal_F_000 2328
_exptl_crystal_size_max 0.36
_exptl_crystal_size_mid 0.14
_exptl_crystal_size_min 0.08
_refine_diff_density_max 0.892
_refine_diff_density_min -0.605
_refine_diff_density_rms 0.128
_refine_ls_extinction_method none
_refine_ls_goodness_of_fit_ref 0.919
_refine_ls_hydrogen_treatment constr
_refine_ls_matrix_type full
_refine_ls_number_parameters 402
_refine_ls_number_reflns 7835
_refine_ls_number_restraints 0
_refine_ls_restrained_S_all 0.919
_refine_ls_R_factor_all 0.0390
_refine_ls_R_factor_gt 0.0271
_refine_ls_shift/su_max 0.001
_refine_ls_shift/su_mean 0.000
_refine_ls_structure_factor_coef Fsqd
_refine_ls_weighting_details 'calc w=1/[\s^2^(Fo^2^)+(0.0325P)^2^+0.0000P] where P=(Fo^2^+2Fc^2^)/3'
_refine_ls_weighting_scheme calc
_refine_ls_wR_factor_gt 0.0594
_refine_ls_wR_factor_ref 0.0615
_reflns_number_gt 6227
_reflns_number_total 7835
_reflns_threshold_expression I>4\\s(I)
_cod_data_source_file ic050493esi20050404_071757.cif
_cod_data_source_block b061
_cod_depositor_comments
;
The following automatic conversions were performed:
'_symmetry_cell_setting' value 'Monoclinic' changed to 'monoclinic'
according to '/home/saulius/struct/CIF-dictionaries/cif_core.dic'
dictionary named 'cif_core.dic' version 2.4.1 from 2010-06-29.

Automatic conversion script
Id: cif_fix_enum 1527 2010-12-29 10:47:43Z saulius 
;
_cod_original_sg_symbol_H-M 'P 21/c'
_cod_original_formula_sum 'C34 H53 O1 Rh3 S5 Sb2'
_cod_database_code 4309731

loop_
_symmetry_equiv_pos_as_xyz
x,y,z
-x,1/2+y,1/2-z
-x,-y,-z
x,1/2-y,1/2+z

loop_
_atom_site_label
_atom_site_type_symbol
_atom_site_fract_x
_atom_site_fract_y
_atom_site_fract_z
_atom_site_U_iso_or_equiv
_atom_site_adp_type
_atom_site_occupancy
_atom_site_symmetry_multiplicity
_atom_site_calc_flag
_atom_site_refinement_flags
_atom_site_disorder_assembly
_atom_site_disorder_group
C1 C 0.2637(5) 0.9205(2) 0.11951(18) 0.0292(10) Uani 1 1 d . . .
C2 C 0.2672(5) 0.8428(2) 0.11908(18) 0.0296(10) Uani 1 1 d . . .
C3 C 0.3805(4) 0.8203(2) 0.15872(18) 0.0280(9) Uani 1 1 d . . .
C4 C 0.4489(4) 0.8840(3) 0.18263(19) 0.0304(10) Uani 1 1 d . . .
C5 C 0.3771(5) 0.9454(2) 0.15792(19) 0.0293(10) Uani 1 1 d . . .
C6 C 0.1642(6) 0.9666(3) 0.0816(2) 0.0462(13) Uani 1 1 d . . .
H6C H 0.1954 0.9748 0.0412 0.055 Uiso 1 1 calc R . .
H6B H 0.1546 1.0130 0.1022 0.055 Uiso 1 1 calc R . .
H6A H 0.0779 0.9418 0.0768 0.055 Uiso 1 1 calc R . .
C7 C 0.1716(5) 0.7957(3) 0.0816(2) 0.0381(11) Uani 1 1 d . . .
H7C H 0.2050 0.7867 0.0418 0.046 Uiso 1 1 calc R . .
H7B H 0.0847 0.8196 0.0756 0.046 Uiso 1 1 calc R . .
H7A H 0.1624 0.7496 0.1029 0.046 Uiso 1 1 calc R . .
C8 C 0.4277(6) 0.7437(3) 0.1712(2) 0.0440(12) Uani 1 1 d . . .
H8A H 0.3525 0.7104 0.1634 0.053 Uiso 1 1 calc R . .
H8B H 0.4646 0.7394 0.2140 0.053 Uiso 1 1 calc R . .
H8C H 0.4968 0.7317 0.1443 0.053 Uiso 1 1 calc R . .
C9 C 0.5792(5) 0.8841(3) 0.2225(2) 0.0450(13) Uani 1 1 d . . .
H9C H 0.6532 0.8846 0.1965 0.054 Uiso 1 1 calc R . .
H9B H 0.5851 0.8407 0.2481 0.054 Uiso 1 1 calc R . .
H9A H 0.5841 0.9272 0.2486 0.054 Uiso 1 1 calc R . .
C10 C 0.4152(6) 1.0229(3) 0.1686(2) 0.0452(13) Uani 1 1 d . . .
H10C H 0.4729 1.0385 0.1376 0.054 Uiso 1 1 calc R . .
H10B H 0.4629 1.0280 0.2094 0.054 Uiso 1 1 calc R . .
H10A H 0.3346 1.0528 0.1659 0.054 Uiso 1 1 calc R . .
C11 C 0.3402(4) 1.0165(2) 0.42803(18) 0.0229(9) Uani 1 1 d . . .
C12 C 0.4513(4) 0.9873(2) 0.39832(18) 0.0227(8) Uani 1 1 d . . .
C13 C 0.4729(4) 0.9159(2) 0.41997(18) 0.0224(8) Uani 1 1 d . . .
C14 C 0.3752(4) 0.8999(2) 0.46209(18) 0.0242(9) Uani 1 1 d . . .
C15 C 0.2966(4) 0.9643(2) 0.46849(18) 0.0237(9) Uani 1 1 d . . .
C16 C 0.2896(5) 1.0926(2) 0.4202(2) 0.0314(10) Uani 1 1 d . . .
H16C H 0.2147 1.0996 0.4449 0.038 Uiso 1 1 calc R . .
H16B H 0.2600 1.1012 0.3770 0.038 Uiso 1 1 calc R . .
H16A H 0.3612 1.1264 0.4336 0.038 Uiso 1 1 calc R . .
C17 C 0.5288(5) 1.0291(2) 0.3551(2) 0.0303(10) Uani 1 1 d . . .
H17C H 0.4899 1.0773 0.3488 0.036 Uiso 1 1 calc R . .
H17B H 0.5255 1.0037 0.3158 0.036 Uiso 1 1 calc R . .
H17A H 0.6217 1.0335 0.3724 0.036 Uiso 1 1 calc R . .
C18 C 0.5785(4) 0.8637(2) 0.4036(2) 0.0298(10) Uani 1 1 d . . .
H18C H 0.5693 0.8182 0.4256 0.036 Uiso 1 1 calc R . .
H18B H 0.6668 0.8843 0.4152 0.036 Uiso 1 1 calc R . .
H18A H 0.5681 0.8546 0.3594 0.036 Uiso 1 1 calc R . .
C19 C 0.3648(5) 0.8318(3) 0.4981(2) 0.0346(10) Uani 1 1 d . . .
H19C H 0.2889 0.8353 0.5228 0.041 Uiso 1 1 calc R . .
H19B H 0.4469 0.8248 0.5251 0.041 Uiso 1 1 calc R . .
H19A H 0.3516 0.7907 0.4700 0.041 Uiso 1 1 calc R . .
C20 C 0.1963(5) 0.9763(2) 0.51344(19) 0.0310(10) Uani 1 1 d . . .
H20C H 0.1595 1.0252 0.5083 0.037 Uiso 1 1 calc R . .
H20B H 0.2393 0.9708 0.5551 0.037 Uiso 1 1 calc R . .
H20A H 0.1243 0.9409 0.5064 0.037 Uiso 1 1 calc R . .
C21 C -0.0902(4) 0.6793(2) 0.2707(2) 0.0271(9) Uani 1 1 d . . .
C22 C -0.0654(5) 0.6764(2) 0.3352(2) 0.0341(11) Uani 1 1 d . . .
C23 C 0.0718(6) 0.6581(2) 0.3495(2) 0.0369(12) Uani 1 1 d . . .
C24 C 0.1298(5) 0.6457(2) 0.2932(2) 0.0332(11) Uani 1 1 d . . .
C25 C 0.0315(4) 0.6579(2) 0.24470(19) 0.0258(9) Uani 1 1 d . . .
C26 C -0.2220(5) 0.6949(3) 0.2356(3) 0.0418(12) Uani 1 1 d . . .
H26C H -0.2126 0.6924 0.1916 0.050 Uiso 1 1 calc R . .
H26B H -0.2518 0.7434 0.2460 0.050 Uiso 1 1 calc R . .
H26A H -0.2878 0.6592 0.2463 0.050 Uiso 1 1 calc R . .
C27 C -0.1688(7) 0.6859(3) 0.3799(3) 0.0575(17) Uani 1 1 d . . .
H27C H -0.1260 0.6827 0.4218 0.069 Uiso 1 1 calc R . .
H27B H -0.2364 0.6480 0.3733 0.069 Uiso 1 1 calc R . .
H27A H -0.2111 0.7334 0.3737 0.069 Uiso 1 1 calc R . .
C28 C 0.1368(8) 0.6448(3) 0.4137(3) 0.068(2) Uani 1 1 d . . .
H28C H 0.2307 0.6320 0.4118 0.081 Uiso 1 1 calc R . .
H28B H 0.0909 0.6051 0.4326 0.081 Uiso 1 1 calc R . .
H28A H 0.1309 0.6886 0.4383 0.081 Uiso 1 1 calc R . .
C29 C 0.2706(5) 0.6210(3) 0.2891(3) 0.0504(14) Uani 1 1 d . . .
H29C H 0.2870 0.6160 0.2460 0.060 Uiso 1 1 calc R . .
H29B H 0.2844 0.5744 0.3098 0.060 Uiso 1 1 calc R . .
H29A H 0.3323 0.6567 0.3088 0.060 Uiso 1 1 calc R . .
C30 C 0.0415(5) 0.6483(2) 0.1770(2) 0.0374(11) Uani 1 1 d . . .
H30C H -0.0443 0.6603 0.1544 0.045 Uiso 1 1 calc R . .
H30B H 0.0643 0.5980 0.1688 0.045 Uiso 1 1 calc R . .
H30A H 0.1107 0.6803 0.1639 0.045 Uiso 1 1 calc R . .
S1 S 0.20038(10) 0.97917(5) 0.27972(4) 0.0211(2) Uani 1 1 d . . .
S2 S 0.02332(10) 0.83941(5) 0.21633(4) 0.0221(2) Uani 1 1 d . . .
S3 S 0.28128(10) 0.81695(5) 0.30830(4) 0.0207(2) Uani 1 1 d . . .
S4 S -0.13277(11) 0.94608(6) 0.33346(5) 0.0292(2) Uani 1 1 d . . .
S5 S -0.03209(12) 0.82880(6) 0.47276(5) 0.0335(3) Uani 1 1 d . . .
Rh1 Rh 0.24841(3) 0.881514(16) 0.213161(14) 0.01987(8) Uani 1 1 d . . .
Rh2 Rh 0.26683(3) 0.921248(15) 0.373481(13) 0.01784(7) Uani 1 1 d . . .
Rh3 Rh 0.06495(3) 0.760330(16) 0.299637(14) 0.02069(8) Uani 1 1 d . . .
Sb1 Sb 0.04100(3) 0.859091(14) 0.380067(12) 0.02048(7) Uani 1 1 d . . .
Sb2 Sb -0.03500(3) 0.964012(14) 0.240738(12) 0.02347(7) Uani 1 1 d . . .
O31 O 0.268(3) 1.0706(14) -0.0593(10) 0.188(9) Uiso 0.60(2) 1 d P A 1
C32 C 0.4300(17) 1.1474(11) -0.0071(8) 0.087(5) Uiso 0.60(2) 1 d P A 1
H32A H 0.4355 1.1586 0.0372 0.104 Uiso 0.60(2) 1 calc PR A 1
H32B H 0.5182 1.1565 -0.0220 0.104 Uiso 0.60(2) 1 calc PR A 1
C33 C 0.391(2) 1.0733(13) -0.0178(12) 0.115(7) Uiso 0.60(2) 1 d P A 1
H33A H 0.3761 1.0499 0.0215 0.138 Uiso 0.60(2) 1 calc PR A 1
H33B H 0.4629 1.0469 -0.0361 0.138 Uiso 0.60(2) 1 calc PR A 1
C34 C 0.331(3) 1.1904(14) -0.0396(12) 0.112(8) Uiso 0.60(2) 1 d P A 1
H34A H 0.3657 1.2115 -0.0765 0.134 Uiso 0.60(2) 1 calc PR A 1
H34B H 0.3035 1.2301 -0.0135 0.134 Uiso 0.60(2) 1 calc PR A 1
C35 C 0.2223(19) 1.1434(15) -0.0565(8) 0.096(5) Uiso 0.60(2) 1 d P A 1
H35A H 0.1783 1.1579 -0.0969 0.115 Uiso 0.60(2) 1 calc PR A 1
H35B H 0.1561 1.1471 -0.0261 0.115 Uiso 0.60(2) 1 calc PR A 1
O36 O 0.341(2) 1.0602(10) -0.0555(9) 0.095(7) Uiso 0.40(2) 1 d P A 2
C37 C 0.213(2) 1.1056(15) -0.0568(9) 0.065(6) Uiso 0.40(2) 1 d P A 2
H37A H 0.1511 1.0927 -0.0930 0.078 Uiso 0.40(2) 1 calc PR A 2
H37B H 0.1673 1.0966 -0.0195 0.078 Uiso 0.40(2) 1 calc PR A 2
C38 C 0.253(3) 1.1838(15) -0.0600(11) 0.082(7) Uiso 0.40(2) 1 d P A 2
H38A H 0.2541 1.2002 -0.1029 0.098 Uiso 0.40(2) 1 calc PR A 2
H38B H 0.1931 1.2154 -0.0387 0.098 Uiso 0.40(2) 1 calc PR A 2
C39 C 0.383(4) 1.183(2) -0.0294(18) 0.114(13) Uiso 0.40(2) 1 d P A 2
H39A H 0.3833 1.2097 0.0095 0.136 Uiso 0.40(2) 1 calc PR A 2
H39B H 0.4451 1.2066 -0.0551 0.136 Uiso 0.40(2) 1 calc PR A 2
C40 C 0.431(3) 1.1018(19) -0.0154(13) 0.094(8) Uiso 0.40(2) 1 d P A 2
H40A H 0.5242 1.0948 -0.0248 0.112 Uiso 0.40(2) 1 calc PR A 2
H40B H 0.4236 1.0890 0.0280 0.112 Uiso 0.40(2) 1 calc PR A 2

loop_
_atom_site_aniso_label
_atom_site_aniso_U_11
_atom_site_aniso_U_22
_atom_site_aniso_U_33
_atom_site_aniso_U_23
_atom_site_aniso_U_13
_atom_site_aniso_U_12
Sb1 0.0180(1) 0.0219(1) 0.0216(1) -0.0030(1) 0.0025(1) -0.0024(1)
Sb2 0.0223(2) 0.0208(1) 0.0263(1) -0.0013(1) -0.0030(1) 0.0034(1)
Rh1 0.0206(2) 0.0211(2) 0.0178(2) -0.0023(1) 0.0016(1) 0.0001(1)
Rh2 0.0158(2) 0.0193(2) 0.0182(2) -0.0030(1) 0.0004(1) -0.0009(1)
Rh3 0.0221(2) 0.0165(2) 0.0229(2) -0.0018(1) -0.0008(1) -0.0015(1)
S1 0.0224(5) 0.0191(4) 0.0214(5) -0.0024(4) 0.0007(4) -0.0011(4)
S2 0.0232(5) 0.0205(5) 0.0221(5) -0.0035(4) -0.0009(4) -0.0014(4)
S3 0.0196(5) 0.0202(4) 0.0221(5) -0.0031(4) 0.0001(4) 0.0013(4)
S4 0.0203(5) 0.0336(6) 0.0340(6) -0.0035(4) 0.0047(5) 0.0044(5)
S5 0.0354(7) 0.0381(6) 0.0280(5) -0.0006(5) 0.0088(5) -0.0055(5)
C1 0.033(3) 0.037(2) 0.018(2) 0.0053(17) 0.0076(19) 0.000(2)
C2 0.032(2) 0.039(2) 0.019(2) -0.0075(17) 0.0095(19) -0.001(2)
C3 0.027(2) 0.037(2) 0.021(2) -0.0048(17) 0.0071(18) 0.0067(19)
C4 0.023(2) 0.045(3) 0.024(2) -0.0037(19) 0.0084(19) 0.000(2)
C5 0.029(2) 0.036(2) 0.024(2) 0.0010(18) 0.0087(19) -0.007(2)
C6 0.055(3) 0.048(3) 0.034(3) 0.014(2) -0.003(3) 0.000(3)
C7 0.041(3) 0.046(3) 0.027(2) -0.012(2) -0.002(2) -0.002(2)
C8 0.043(3) 0.045(3) 0.045(3) -0.009(2) 0.007(2) 0.011(2)
C9 0.027(3) 0.064(3) 0.045(3) -0.012(3) 0.003(2) 0.004(2)
C10 0.046(3) 0.045(3) 0.047(3) 0.003(2) 0.015(3) -0.015(2)
C11 0.023(2) 0.024(2) 0.0201(19) -0.0062(16) -0.0042(17) -0.0040(17)
C12 0.018(2) 0.028(2) 0.0214(19) -0.0059(16) -0.0035(16) -0.0048(17)
C13 0.017(2) 0.027(2) 0.022(2) -0.0029(16) -0.0048(17) -0.0018(17)
C14 0.022(2) 0.030(2) 0.0192(19) -0.0020(16) -0.0066(17) -0.0049(18)
C15 0.017(2) 0.034(2) 0.0186(19) -0.0072(17) -0.0033(16) -0.0039(18)
C16 0.035(3) 0.027(2) 0.032(2) -0.0056(18) -0.002(2) 0.0022(19)
C17 0.027(2) 0.029(2) 0.034(2) 0.0016(18) 0.0004(19) -0.0056(19)
C18 0.021(2) 0.035(2) 0.033(2) -0.0003(19) 0.0027(19) 0.0032(19)
C19 0.034(3) 0.038(2) 0.031(2) 0.0088(19) -0.001(2) -0.002(2)
C20 0.030(2) 0.039(2) 0.024(2) -0.0117(18) 0.0031(19) -0.002(2)
C21 0.027(2) 0.0152(19) 0.039(2) -0.0038(17) 0.001(2) -0.0030(17)
C22 0.045(3) 0.022(2) 0.036(2) -0.0020(18) 0.005(2) -0.014(2)
C23 0.058(3) 0.019(2) 0.031(2) 0.0012(17) -0.011(2) -0.010(2)
C24 0.033(3) 0.0145(19) 0.050(3) -0.0022(18) -0.008(2) 0.0000(18)
C25 0.029(2) 0.0139(18) 0.034(2) -0.0040(16) -0.0030(19) -0.0009(17)
C26 0.031(3) 0.031(2) 0.062(3) -0.010(2) -0.004(2) -0.004(2)
C27 0.078(4) 0.042(3) 0.057(3) -0.014(3) 0.031(3) -0.031(3)
C28 0.107(6) 0.043(3) 0.045(3) 0.017(3) -0.031(4) -0.007(3)
C29 0.035(3) 0.028(2) 0.086(4) -0.005(3) -0.008(3) 0.003(2)
C30 0.047(3) 0.027(2) 0.039(3) -0.0066(19) 0.007(2) -0.005(2)

loop_
_atom_type_symbol
_atom_type_description
_atom_type_scat_dispersion_real
_atom_type_scat_dispersion_imag
_atom_type_scat_source
Sb Sb -0.5866 1.5461 'International Tables Vol C Tables 4.2.6.8 and 6.1.1.4'
S S 0.1246 0.1234 'International Tables Vol C Tables 4.2.6.8 and 6.1.1.4'
Rh Rh -1.1178 0.9187 'International Tables Vol C Tables 4.2.6.8 and 6.1.1.4'
O O 0.0106 0.0060 'International Tables Vol C Tables 4.2.6.8 and 6.1.1.4'
H H 0.0000 0.0000 'International Tables Vol C Tables 4.2.6.8 and 6.1.1.4'
C C 0.0033 0.0016 'International Tables Vol C Tables 4.2.6.8 and 6.1.1.4'

loop_
_exptl_crystal_face_index_h_
_exptl_crystal_face_index_k
_exptl_crystal_face_index_l
_exptl_crystal_face_perp_dist
0 0 1 0.0410
0 0 -1 0.0400
0 -1 1 0.0620
-1 0 0 0.1800
0 1 -1 0.0380
1 1 0 0.1860
0 -1 -1 0.0700
0 1 1 0.0640
1 1 -1 0.1770
1 -2 1 0.1560

loop_
_geom_angle_atom_site_label_1
_geom_angle_atom_site_label_2
_geom_angle_atom_site_label_3
_geom_angle
_geom_angle_site_symmetry_1
_geom_angle_site_symmetry_2
_geom_angle_site_symmetry_3
_geom_angle_publ_flag
Rh2 Sb1 Rh3 97.98(1) . . . yes
Rh2 Sb1 S4 106.05(3) . . . yes
Rh2 Sb1 S5 121.32(3) . . . yes
Rh3 Sb1 S4 106.42(3) . . . yes
Rh3 Sb1 S5 119.57(3) . . . yes
S4 Sb1 S5 104.24(4) . . . yes
S1 Sb2 S2 86.56(3) . . . yes
S1 Sb2 S4 100.58(4) . . . yes
S2 Sb2 S4 100.59(4) . . . yes
S1 Rh1 S2 88.93(3) . . . yes
S1 Rh1 S3 82.26(3) . . . yes
S1 Rh1 C1 110.94(10) . . . yes
S1 Rh1 C2 148.43(10) . . . yes
S1 Rh1 C3 152.88(11) . . . yes
S1 Rh1 C4 114.54(14) . . . yes
S1 Rh1 C5 95.37(10) . . . yes
S2 Rh1 S3 82.33(3) . . . yes
S2 Rh1 C1 106.46(13) . . . yes
S2 Rh1 C2 94.96(13) . . . yes
S2 Rh1 C3 118.19(11) . . . yes
S2 Rh1 C4 156.36(13) . . . yes
S2 Rh1 C5 142.77(12) . . . yes
S3 Rh1 C1 163.85(12) . . . yes
S3 Rh1 C2 129.31(10) . . . yes
S3 Rh1 C3 100.12(10) . . . yes
S3 Rh1 C4 102.77(12) . . . yes
S3 Rh1 C5 134.90(12) . . . yes
C1 Rh1 C2 38.11(14) . . . yes
C1 Rh1 C3 63.85(15) . . . yes
C1 Rh1 C4 63.79(17) . . . yes
C1 Rh1 C5 37.96(17) . . . yes
C2 Rh1 C3 37.96(16) . . . yes
C2 Rh1 C4 63.75(17) . . . yes
C2 Rh1 C5 63.45(15) . . . yes
C3 Rh1 C4 38.41(17) . . . yes
C3 Rh1 C5 63.70(14) . . . yes
C4 Rh1 C5 37.92(18) . . . yes
Sb1 Rh2 S1 94.17(3) . . . yes
Sb1 Rh2 S3 77.21(3) . . . yes
Sb1 Rh2 C11 125.32(11) . . . yes
Sb1 Rh2 C12 161.33(10) . . . yes
Sb1 Rh2 C13 138.39(10) . . . yes
Sb1 Rh2 C14 103.97(11) . . . yes
Sb1 Rh2 C15 98.60(10) . . . yes
S1 Rh2 S3 82.83(3) . . . yes
S1 Rh2 C11 99.31(10) . . . yes
S1 Rh2 C12 97.13(10) . . . yes
S1 Rh2 C13 126.48(10) . . . yes
S1 Rh2 C14 159.91(10) . . . yes
S1 Rh2 C15 130.98(10) . . . yes
S3 Rh2 C11 156.80(11) . . . yes
S3 Rh2 C12 118.90(10) . . . yes
S3 Rh2 C13 97.45(10) . . . yes
S3 Rh2 C14 109.31(10) . . . yes
S3 Rh2 C15 146.16(10) . . . yes
C11 Rh2 C12 37.94(14) . . . yes
C11 Rh2 C13 62.59(14) . . . yes
C11 Rh2 C14 63.16(14) . . . yes
C11 Rh2 C15 37.01(14) . . . yes
C12 Rh2 C13 36.83(14) . . . yes
C12 Rh2 C14 63.14(14) . . . yes
C12 Rh2 C15 62.82(14) . . . yes
C13 Rh2 C14 38.26(15) . . . yes
C13 Rh2 C15 63.25(14) . . . yes
C14 Rh2 C15 38.35(14) . . . yes
Sb1 Rh3 S2 93.98(3) . . . yes
Sb1 Rh3 S3 77.26(3) . . . yes
Sb1 Rh3 C21 124.68(11) . . . yes
Sb1 Rh3 C22 99.16(11) . . . yes
Sb1 Rh3 C23 105.86(11) . . . yes
Sb1 Rh3 C24 140.22(11) . . . yes
Sb1 Rh3 C25 161.24(10) . . . yes
S2 Rh3 S3 83.34(3) . . . yes
S2 Rh3 C21 97.45(11) . . . yes
S2 Rh3 C22 129.85(12) . . . yes
S2 Rh3 C23 157.67(12) . . . yes
S2 Rh3 C24 125.18(12) . . . yes
S2 Rh3 C25 95.83(11) . . . yes
S3 Rh3 C21 157.74(11) . . . yes
S3 Rh3 C22 146.76(12) . . . yes
S3 Rh3 C23 110.60(16) . . . yes
S3 Rh3 C24 98.65(13) . . . yes
S3 Rh3 C25 119.74(11) . . . yes
C21 Rh3 C22 37.16(16) . . . yes
C21 Rh3 C23 62.93(18) . . . yes
C21 Rh3 C24 62.66(16) . . . yes
C21 Rh3 C25 38.00(15) . . . yes
C22 Rh3 C23 37.8(2) . . . yes
C22 Rh3 C24 62.84(17) . . . yes
C22 Rh3 C25 62.39(15) . . . yes
C23 Rh3 C24 37.92(17) . . . yes
C23 Rh3 C25 62.29(15) . . . yes
C24 Rh3 C25 36.43(16) . . . yes
Sb2 S1 Rh1 86.91(3) . . . yes
Sb2 S1 Rh2 115.84(4) . . . yes
Rh1 S1 Rh2 97.53(4) . . . yes
Sb2 S2 Rh1 87.01(3) . . . yes
Sb2 S2 Rh3 116.44(4) . . . yes
Rh1 S2 Rh3 97.18(4) . . . yes
Rh1 S3 Rh2 96.07(3) . . . yes
Rh1 S3 Rh3 95.66(4) . . . yes
Rh2 S3 Rh3 106.82(4) . . . yes
Sb1 S4 Sb2 96.21(4) . . . yes
C33 O31 C35 101(2) . . . yes
C37 O36 C40 101.5(19) . . . yes
Rh1 C1 C6 126.9(3) . . . yes
C2 C1 C5 107.9(4) . . . no
Rh1 C1 C5 71.2(2) . . . yes
C5 C1 C6 126.6(4) . . . no
C2 C1 C6 125.3(4) . . . no
Rh1 C1 C2 71.4(2) . . . yes
Rh1 C2 C1 70.5(2) . . . yes
C1 C2 C3 107.8(4) . . . no
C1 C2 C7 125.0(4) . . . no
C3 C2 C7 127.1(4) . . . no
Rh1 C2 C7 126.7(3) . . . yes
Rh1 C2 C3 70.2(2) . . . yes
Rh1 C3 C8 125.7(3) . . . yes
Rh1 C3 C2 71.9(2) . . . yes
Rh1 C3 C4 70.9(2) . . . yes
C4 C3 C8 124.8(4) . . . no
C2 C3 C4 108.1(3) . . . no
C2 C3 C8 127.0(4) . . . no
Rh1 C4 C9 127.0(3) . . . yes
C3 C4 C5 107.8(4) . . . no
Rh1 C4 C5 71.5(3) . . . yes
C5 C4 C9 127.0(5) . . . no
C3 C4 C9 125.0(4) . . . no
Rh1 C4 C3 70.7(2) . . . yes
Rh1 C5 C10 125.7(3) . . . yes
C1 C5 C4 108.4(3) . . . no
C1 C5 C10 125.4(4) . . . no
C4 C5 C10 126.2(4) . . . no
Rh1 C5 C1 70.8(2) . . . yes
Rh1 C5 C4 70.6(2) . . . yes
Rh2 C11 C12 72.2(2) . . . yes
C12 C11 C15 109.1(3) . . . no
C12 C11 C16 124.4(4) . . . no
C15 C11 C16 126.3(4) . . . no
Rh2 C11 C16 126.3(3) . . . yes
Rh2 C11 C15 71.8(2) . . . yes
Rh2 C12 C11 69.9(2) . . . yes
C11 C12 C13 107.3(3) . . . no
Rh2 C12 C13 70.8(2) . . . yes
C13 C12 C17 128.4(4) . . . no
Rh2 C12 C17 126.6(3) . . . yes
C11 C12 C17 124.2(3) . . . no
Rh2 C13 C12 72.4(2) . . . yes
C12 C13 C14 108.3(3) . . . no
Rh2 C13 C14 68.8(2) . . . yes
Rh2 C13 C18 124.7(3) . . . yes
C14 C13 C18 124.2(3) . . . no
C12 C13 C18 127.5(4) . . . no
Rh2 C14 C15 72.7(2) . . . yes
C13 C14 C15 107.8(3) . . . no
C13 C14 C19 126.6(4) . . . no
Rh2 C14 C19 124.8(3) . . . yes
C15 C14 C19 125.2(4) . . . no
Rh2 C14 C13 72.9(2) . . . yes
Rh2 C15 C14 68.9(2) . . . yes
C11 C15 C14 107.3(3) . . . no
C11 C15 C20 125.7(3) . . . no
C14 C15 C20 126.7(3) . . . no
Rh2 C15 C20 129.2(3) . . . yes
Rh2 C15 C11 71.2(2) . . . yes
Rh3 C21 C26 125.7(3) . . . yes
Rh3 C21 C22 71.7(2) . . . yes
Rh3 C21 C25 72.4(2) . . . yes
C25 C21 C26 126.1(4) . . . no
C22 C21 C25 107.8(4) . . . no
C22 C21 C26 125.8(4) . . . no
Rh3 C22 C23 69.6(2) . . . yes
Rh3 C22 C21 71.1(2) . . . yes
C21 C22 C27 125.4(5) . . . no
Rh3 C22 C27 127.9(3) . . . yes
C21 C22 C23 107.7(4) . . . no
C23 C22 C27 126.8(4) . . . no
Rh3 C23 C24 72.7(2) . . . yes
Rh3 C23 C28 126.6(3) . . . yes
C22 C23 C28 124.5(5) . . . no
C24 C23 C28 126.8(5) . . . no
C22 C23 C24 108.3(4) . . . no
Rh3 C23 C22 72.6(2) . . . yes
Rh3 C24 C29 125.3(3) . . . yes
C23 C24 C25 108.1(4) . . . no
C23 C24 C29 124.4(5) . . . no
C25 C24 C29 127.4(4) . . . no
Rh3 C24 C25 72.8(2) . . . yes
Rh3 C24 C23 69.3(2) . . . yes
Rh3 C25 C21 69.6(2) . . . yes
Rh3 C25 C24 70.8(2) . . . yes
C21 C25 C24 107.9(4) . . . no
C21 C25 C30 123.7(4) . . . no
C24 C25 C30 128.3(4) . . . no
Rh3 C25 C30 127.2(3) . . . yes
C1 C6 H6B 109.38 . . . no
C1 C6 H6A 109.38 . . . no
H6A C6 H6C 109.44 . . . no
C1 C6 H6C 109.47 . . . no
H6A C6 H6B 109.55 . . . no
H6B C6 H6C 109.61 . . . no
C2 C7 H7B 109.50 . . . no
C2 C7 H7C 109.45 . . . no
H7A C7 H7C 109.42 . . . no
H7B C7 H7C 109.62 . . . no
H7A C7 H7B 109.46 . . . no
C2 C7 H7A 109.38 . . . no
C3 C8 H8B 109.51 . . . no
H8A C8 H8B 109.48 . . . no
H8A C8 H8C 109.55 . . . no
H8B C8 H8C 109.37 . . . no
C3 C8 H8C 109.44 . . . no
C3 C8 H8A 109.48 . . . no
C4 C9 H9B 109.52 . . . no
C4 C9 H9A 109.44 . . . no
H9A C9 H9C 109.44 . . . no
H9B C9 H9C 109.46 . . . no
C4 C9 H9C 109.35 . . . no
H9A C9 H9B 109.62 . . . no
C5 C10 H10B 109.37 . . . no
C5 C10 H10C 109.52 . . . no
H10A C10 H10C 109.57 . . . no
H10B C10 H10C 109.49 . . . no
C5 C10 H10A 109.43 . . . no
H10A C10 H10B 109.46 . . . no
C11 C16 H16C 109.40 . . . no
H16A C16 H16B 109.58 . . . no
C11 C16 H16B 109.39 . . . no
H16B C16 H16C 109.51 . . . no
H16A C16 H16C 109.54 . . . no
C11 C16 H16A 109.40 . . . no
C12 C17 H17A 109.51 . . . no
H17A C17 H17B 109.40 . . . no
H17A C17 H17C 109.52 . . . no
C12 C17 H17C 109.50 . . . no
C12 C17 H17B 109.42 . . . no
H17B C17 H17C 109.47 . . . no
C13 C18 H18B 109.49 . . . no
C13 C18 H18A 109.54 . . . no
H18A C18 H18C 109.48 . . . no
H18B C18 H18C 109.44 . . . no
H18A C18 H18B 109.47 . . . no
C13 C18 H18C 109.40 . . . no
C14 C19 H19A 109.50 . . . no
H19A C19 H19B 109.52 . . . no
C14 C19 H19B 109.46 . . . no
C14 C19 H19C 109.47 . . . no
H19A C19 H19C 109.40 . . . no
H19B C19 H19C 109.47 . . . no
C15 C20 H20B 109.46 . . . no
H20A C20 H20B 109.49 . . . no
H20A C20 H20C 109.45 . . . no
C15 C20 H20C 109.48 . . . no
H20B C20 H20C 109.42 . . . no
C15 C20 H20A 109.52 . . . no
C21 C26 H26B 109.45 . . . no
H26A C26 H26B 109.41 . . . no
H26A C26 H26C 109.56 . . . no
H26B C26 H26C 109.44 . . . no
C21 C26 H26C 109.46 . . . no
C21 C26 H26A 109.51 . . . no
C22 C27 H27B 109.55 . . . no
C22 C27 H27A 109.43 . . . no
H27A C27 H27C 109.35 . . . no
H27B C27 H27C 109.51 . . . no
C22 C27 H27C 109.46 . . . no
H27A C27 H27B 109.54 . . . no
C23 C28 H28B 109.55 . . . no
C23 C28 H28A 109.52 . . . no
H28A C28 H28C 109.45 . . . no
C23 C28 H28C 109.50 . . . no
H28B C28 H28C 109.44 . . . no
H28A C28 H28B 109.37 . . . no
C24 C29 H29B 109.52 . . . no
C24 C29 H29A 109.41 . . . no
H29A C29 H29C 109.36 . . . no
C24 C29 H29C 109.48 . . . no
H29A C29 H29B 109.48 . . . no
H29B C29 H29C 109.58 . . . no
C25 C30 H30B 109.35 . . . no
C25 C30 H30C 109.45 . . . no
H30A C30 H30C 109.47 . . . no
H30B C30 H30C 109.47 . . . no
H30A C30 H30B 109.58 . . . no
C25 C30 H30A 109.49 . . . no
C33 C32 C34 106.6(18) . . . no
O31 C33 C32 110(2) . . . yes
C32 C34 C35 106(2) . . . no
O31 C35 C34 110(2) . . . yes
C33 C32 H32A 110.40 . . . no
C33 C32 H32B 110.36 . . . no
C34 C32 H32B 110.51 . . . no
H32A C32 H32B 108.65 . . . no
C34 C32 H32A 110.36 . . . no
O31 C33 H33B 109.84 . . . no
C32 C33 H33A 109.68 . . . no
C32 C33 H33B 109.71 . . . no
H33A C33 H33B 108.35 . . . no
O31 C33 H33A 109.67 . . . no
C32 C34 H34B 110.47 . . . no
C35 C34 H34A 110.55 . . . no
C32 C34 H34A 110.26 . . . no
H34A C34 H34B 108.68 . . . no
C35 C34 H34B 110.81 . . . no
O31 C35 H35A 109.67 . . . no
O31 C35 H35B 109.59 . . . no
C34 C35 H35B 109.54 . . . no
H35A C35 H35B 108.13 . . . no
C34 C35 H35A 109.68 . . . no
O36 C37 C38 107.4(19) . . . yes
C37 C38 C39 102(2) . . . no
C38 C39 C40 111(3) . . . no
O36 C40 C39 103(2) . . . yes
O36 C37 H37A 110.27 . . . no
O36 C37 H37B 110.36 . . . no
C38 C37 H37A 110.19 . . . no
C38 C37 H37B 110.35 . . . no
H37A C37 H37B 108.33 . . . no
C37 C38 H38A 111.48 . . . no
C37 C38 H38B 111.61 . . . no
C39 C38 H38A 111.16 . . . no
C39 C38 H38B 111.19 . . . no
H38A C38 H38B 109.27 . . . no
C38 C39 H39A 109.40 . . . no
C38 C39 H39B 109.55 . . . no
C40 C39 H39A 109.19 . . . no
C40 C39 H39B 109.27 . . . no
H39A C39 H39B 108.88 . . . no
O36 C40 H40A 111.19 . . . no
O36 C40 H40B 111.21 . . . no
C39 C40 H40A 111.04 . . . no
C39 C40 H40B 111.11 . . . no
H40A C40 H40B 109.17 . . . no

loop_
_geom_bond_atom_site_label_1
_geom_bond_atom_site_label_2
_geom_bond_distance
_geom_bond_site_symmetry_1
_geom_bond_site_symmetry_2
_geom_bond_publ_flag
Sb1 Rh2 2.5670(4) . . yes
Sb1 Rh3 2.5680(4) . . yes
Sb1 S4 2.5234(12) . . yes
Sb1 S5 2.2970(12) . . yes
Sb2 S1 2.4608(10) . . yes
Sb2 S2 2.4519(10) . . yes
Sb2 S4 2.3662(11) . . yes
Rh1 S1 2.4017(10) . . yes
Rh1 S2 2.4063(11) . . yes
Rh1 S3 2.4007(9) . . yes
Rh1 C1 2.197(4) . . yes
Rh1 C2 2.210(4) . . yes
Rh1 C3 2.187(4) . . yes
Rh1 C4 2.189(4) . . yes
Rh1 C5 2.202(4) . . yes
Rh2 S1 2.3597(9) . . yes
Rh2 S3 2.4151(10) . . yes
Rh2 C11 2.218(4) . . yes
Rh2 C12 2.249(4) . . yes
Rh2 C13 2.228(4) . . yes
Rh2 C14 2.174(4) . . yes
Rh2 C15 2.225(4) . . yes
Rh3 S2 2.3482(10) . . yes
Rh3 S3 2.4107(10) . . yes
Rh3 C21 2.216(4) . . yes
Rh3 C22 2.223(4) . . yes
Rh3 C23 2.184(4) . . yes
Rh3 C24 2.229(4) . . yes
Rh3 C25 2.255(4) . . yes
O31 C35 1.43(4) . . yes
O31 C33 1.47(4) . . yes
O36 C40 1.43(4) . . yes
O36 C37 1.54(3) . . yes
C1 C5 1.431(7) . . no
C1 C6 1.506(7) . . no
C1 C2 1.439(5) . . no
C2 C3 1.430(6) . . no
C2 C7 1.488(7) . . no
C3 C4 1.440(6) . . no
C3 C8 1.512(7) . . no
C4 C9 1.508(6) . . no
C4 C5 1.427(7) . . no
C5 C10 1.498(7) . . no
C11 C16 1.502(5) . . no
C11 C12 1.452(6) . . no
C11 C15 1.410(5) . . no
C12 C13 1.414(5) . . no
C12 C17 1.499(6) . . no
C13 C14 1.444(6) . . no
C13 C18 1.506(6) . . no
C14 C15 1.446(5) . . no
C14 C19 1.497(6) . . no
C15 C20 1.494(6) . . no
C21 C25 1.456(6) . . no
C21 C22 1.414(6) . . no
C21 C26 1.499(7) . . no
C22 C27 1.508(8) . . no
C22 C23 1.430(8) . . no
C23 C24 1.434(7) . . no
C23 C28 1.516(8) . . no
C24 C29 1.502(7) . . no
C24 C25 1.402(6) . . no
C25 C30 1.509(6) . . no
C6 H6B 0.9796 . . no
C6 H6C 0.9799 . . no
C6 H6A 0.9804 . . no
C7 H7A 0.9815 . . no
C7 H7B 0.9791 . . no
C7 H7C 0.9794 . . no
C8 H8A 0.9794 . . no
C8 H8B 0.9799 . . no
C8 H8C 0.9801 . . no
C9 H9B 0.9788 . . no
C9 H9C 0.9811 . . no
C9 H9A 0.9805 . . no
C10 H10C 0.9794 . . no
C10 H10A 0.9802 . . no
C10 H10B 0.9797 . . no
C16 H16C 0.9788 . . no
C16 H16A 0.9791 . . no
C16 H16B 0.9793 . . no
C17 H17B 0.9798 . . no
C17 H17A 0.9800 . . no
C17 H17C 0.9791 . . no
C18 H18B 0.9796 . . no
C18 H18A 0.9800 . . no
C18 H18C 0.9795 . . no
C19 H19C 0.9807 . . no
C19 H19B 0.9796 . . no
C19 H19A 0.9803 . . no
C20 H20C 0.9807 . . no
C20 H20A 0.9792 . . no
C20 H20B 0.9790 . . no
C26 H26C 0.9799 . . no
C26 H26A 0.9804 . . no
C26 H26B 0.9805 . . no
C27 H27B 0.9792 . . no
C27 H27C 0.9795 . . no
C27 H27A 0.9811 . . no
C28 H28A 0.9789 . . no
C28 H28B 0.9810 . . no
C28 H28C 0.9805 . . no
C29 H29B 0.9786 . . no
C29 H29C 0.9796 . . no
C29 H29A 0.9795 . . no
C30 H30A 0.9788 . . no
C30 H30B 0.9798 . . no
C30 H30C 0.9808 . . no
C32 C33 1.44(3) . . no
C32 C34 1.42(3) . . no
C34 C35 1.42(4) . . no
C32 H32A 0.9901 . . no
C32 H32B 0.9903 . . no
C33 H33B 0.9902 . . no
C33 H33A 0.9890 . . no
C34 H34A 0.9919 . . no
C34 H34B 0.9873 . . no
C35 H35B 0.9895 . . no
C35 H35A 0.9899 . . no
C37 C38 1.51(4) . . no
C38 C39 1.41(5) . . no
C39 C40 1.60(5) . . no
C37 H37A 0.9916 . . no
C37 H37B 0.9905 . . no
C38 H38A 0.9900 . . no
C38 H38B 0.9892 . . no
C39 H39A 0.9859 . . no
C39 H39B 0.9836 . . no
C40 H40A 0.9893 . . no
C40 H40B 0.9908 . . no

loop_
_geom_contact_atom_site_label_1
_geom_contact_atom_site_label_2
_geom_contact_distance
_geom_contact_site_symmetry_1
_geom_contact_site_symmetry_2
_geom_contact_publ_flag
Sb2 C25 3.603(4) . 2_555 no
Sb2 C29 3.771(5) . 2_555 no
Sb2 C30 3.863(4) . 2_555 no
Sb2 C9 4.145(5) . 1_455 no
Sb2 C23 4.102(4) . 2_555 no
Sb2 C24 3.556(4) . 2_555 no
Sb1 H20A 3.1998 . . no
Sb1 H27A 3.4386 . . no
Sb1 H28A 3.4920 . . no
Sb2 H9C 3.5219 . 1_455 no
Sb2 H29B 3.3462 . 2_555 no
Sb2 H30B 3.2076 . 2_555 no
Sb2 H37A 3.5012 . 3_575 no
S5 C20 3.628(4) . . no
S5 C27 3.538(6) . . no
S1 H16B 3.1266 . . no
S2 H35A 3.1606 . 3_575 no
S3 H29A 3.0105 . . no
S3 H18A 3.0802 . . no
S4 H17A 3.1424 . 1_455 no
S4 H20B 3.1615 . 3_576 no
S4 H18B 3.0483 . 1_455 no
S4 H30B 2.8972 . 2_555 no
S5 H20A 2.6675 . . no
S5 H27C 3.0430 . . no
S5 H38B 3.0949 . 2_545 no
S5 H16C 3.0063 . 3_576 no
S5 H20C 3.0377 . 3_576 no
C9 Sb2 4.145(5) . 1_655 no
C20 S5 3.628(4) . . no
C23 Sb2 4.102(4) . 2_545 no
C24 Sb2 3.556(4) . 2_545 no
C25 Sb2 3.603(4) . 2_545 no
C27 S5 3.538(6) . . no
C29 Sb2 3.771(5) . 2_545 no
C30 Sb2 3.863(4) . 2_545 no
C33 C33 3.53(3) . 3_675 no
C3 H39B 3.0436 . 3_675 no
C6 H33A 3.0352 . . no
C6 H7B 2.8362 . . no
C6 H10A 2.8836 . . no
C7 H6A 2.8633 . . no
C7 H19C 3.0383 . 4_564 no
C7 H30A 2.9000 . . no
C7 H8A 2.9016 . . no
C8 H9B 2.8426 . . no
C8 H7A 2.9411 . . no
C8 H39B 3.0978 . 3_675 no
C9 H10B 2.9135 . . no
C9 H18A 3.0650 . . no
C9 H8B 2.9160 . . no
C9 H17B 3.0974 . . no
C10 H9A 2.9242 . . no
C10 H6B 2.8864 . . no
C10 H27B 3.0236 . 2_555 no
C16 H30C 3.0979 . 2_555 no
C16 H17C 2.6851 . . no
C16 H20C 2.7372 . . no
C17 H9A 3.0943 . . no
C17 H20B 2.9109 . 3_676 no
C17 H16B 3.0985 . . no
C19 H18C 2.7320 . . no
C19 H7C 2.9357 . 4_565 no
C20 H16C 2.7491 . . no
C20 H19C 2.7730 . . no
C20 H17A 2.9666 . 3_676 no
C26 H30C 2.7197 . . no
C26 H16B 3.0130 . 2_545 no
C27 H10A 3.0912 . 2_545 no
C27 H26A 3.0996 . . no
C28 H27C 2.7624 . . no
C29 H28C 2.7666 . . no
C30 H29C 2.8396 . . no
C30 H7A 2.8319 . . no
C30 H26C 2.7359 . . no
C33 H6C 3.0612 . . no
C33 H33B 2.8615 . 3_675 no
C37 H6A 3.0525 . 3_575 no
H6A H7B 2.2633 . . no
H6A C37 3.0525 . 3_575 no
H6A H37A 2.4532 . 3_575 no
H6A C7 2.8633 . . no
H6B C10 2.8864 . . no
H6B H10A 2.3038 . . no
H6C H33A 2.3636 . . no
H6C C33 3.0612 . . no
H7A C30 2.8319 . . no
H7A C8 2.9411 . . no
H7A H30A 1.9596 . . no
H7A H8A 2.3406 . . no
H7B C6 2.8362 . . no
H7B H6A 2.2633 . . no
H7C H28A 2.3667 . 4_564 no
H7C C19 2.9357 . 4_564 no
H7C H19C 2.4609 . 4_564 no
H8A H7A 2.3406 . . no
H8A H30A 2.5014 . . no
H8A C7 2.9016 . . no
H8B H9B 2.3193 . . no
H8B C9 2.9160 . . no
H8C H34A 2.3727 . 3_675 no
H8C H39B 2.3862 . 3_675 no
H9A C10 2.9242 . . no
H9A H10B 2.3484 . . no
H9A H17B 2.1663 . . no
H9A C17 3.0943 . . no
H9B C8 2.8426 . . no
H9B H8B 2.3193 . . no
H9B H18A 2.4773 . . no
H9B H26B 2.4421 . 1_655 no
H9C Sb2 3.5219 . 1_655 no
H10A H6B 2.3038 . . no
H10A C27 3.0912 . 2_555 no
H10A C6 2.8836 . . no
H10A H27B 2.1596 . 2_555 no
H10B H17B 2.4021 . . no
H10B H9A 2.3484 . . no
H10B C9 2.9135 . . no
H10C H40B 2.5838 . . no
H16A H19B 2.2465 . 3_676 no
H16A H17C 2.5352 . . no
H16B S1 3.1266 . . no
H16B H26C 2.2819 . 2_555 no
H16B H30C 2.4729 . 2_555 no
H16B C26 3.0130 . 2_555 no
H16B C17 3.0985 . . no
H16B H17C 2.4942 . . no
H16C H20C 2.0706 . . no
H16C S5 3.0063 . 3_576 no
H16C C20 2.7491 . . no
H17A C20 2.9666 . 3_676 no
H17A H20B 2.0192 . 3_676 no
H17A S4 3.1424 . 1_655 no
H17B H10B 2.4021 . . no
H17B H9A 2.1663 . . no
H17B C9 3.0974 . . no
H17C H16A 2.5352 . . no
H17C H16B 2.4942 . . no
H17C C16 2.6851 . . no
H18A S3 3.0802 . . no
H18A C9 3.0650 . . no
H18A H9B 2.4773 . . no
H18B S4 3.0483 . 1_655 no
H18C H19A 2.5355 . . no
H18C H39A 2.4820 . 2_645 no
H18C C19 2.7320 . . no
H19A H18C 2.5355 . . no
H19B H16A 2.2465 . 3_676 no
H19B H39B 2.5040 . 2_645 no
H19C H20A 2.5672 . . no
H19C C20 2.7730 . . no
H19C H7C 2.4609 . 4_565 no
H19C C7 3.0383 . 4_565 no
H20A Sb1 3.1998 . . no
H20A H19C 2.5672 . . no
H20A S5 2.6675 . . no
H20B C17 2.9109 . 3_676 no
H20B S4 3.1615 . 3_576 no
H20B H17A 2.0192 . 3_676 no
H20C H16C 2.0706 . . no
H20C S5 3.0377 . 3_576 no
H20C C16 2.7372 . . no
H26A C27 3.0996 . . no
H26B H9B 2.4421 . 1_455 no
H26C H30C 2.0395 . . no
H26C C30 2.7359 . . no
H26C H16B 2.2819 . 2_545 no
H27A Sb1 3.4386 . . no
H27B C10 3.0236 . 2_545 no
H27B H10A 2.1596 . 2_545 no
H27C H35B 2.4277 . 2_545 no
H27C C28 2.7624 . . no
H27C H28A 2.5830 . . no
H27C S5 3.0430 . . no
H28A H27C 2.5830 . . no
H28A H7C 2.3667 . 4_565 no
H28A Sb1 3.4920 . . no
H28C H29B 2.5820 . . no
H28C C29 2.7666 . . no
H29A S3 3.0105 . . no
H29B Sb2 3.3463 . 2_545 no
H29B H28C 2.5820 . . no
H29C C30 2.8396 . . no
H30A H7A 1.9596 . . no
H30A C7 2.9000 . . no
H30A H8A 2.5014 . . no
H30B S4 2.8972 . 2_545 no
H30B Sb2 3.2076 . 2_545 no
H30C C26 2.7197 . . no
H30C C16 3.0979 . 2_545 no
H30C H16B 2.4729 . 2_545 no
H30C H26C 2.0395 . . no
H33A C6 3.0352 . . no
H33A H6C 2.3636 . . no
H33A H33B 2.4184 . 3_675 no
H33B H33A 2.4184 . 3_675 no
H33B H33B 2.4205 . 3_675 no
H33B C33 2.8615 . 3_675 no
H34A H8C 2.3727 . 3_675 no
H35A S2 3.1606 . 3_575 no
H35B H27C 2.4277 . 2_555 no
H37A Sb2 3.5012 . 3_575 no
H37A H6A 2.4532 . 3_575 no
H38B S5 3.0949 . 2_555 no
H39A H18C 2.4820 . 2_655 no
H39B H19B 2.5040 . 2_655 no
H39B C3 3.0436 . 3_675 no
H39B C8 3.0978 . 3_675 no
H39B H8C 2.3862 . 3_675 no
H40B H10C 2.5838 . . no

loop_
_geom_hbond_atom_site_label_D
_geom_hbond_atom_site_label_H
_geom_hbond_atom_site_label_A
_geom_hbond_distance_DH
_geom_hbond_distance_HA
_geom_hbond_distance_DA
_geom_hbond_angle_DHA
_geom_hbond_site_symmetry_A
_geom_hbond_publ_flag
C20 H20A S5 0.9792 2.6675 3.628(4) 166.92 . yes

loop_
_geom_torsion_atom_site_label_1
_geom_torsion_atom_site_label_2
_geom_torsion_atom_site_label_3
_geom_torsion_atom_site_label_4
_geom_torsion
_geom_torsion_site_symmetry_1
_geom_torsion_site_symmetry_2
_geom_torsion_site_symmetry_3
_geom_torsion_site_symmetry_4
_geom_torsion_publ_flag
Rh3 Sb1 Rh2 S1 75.45(3) . . . . no
S4 Sb1 Rh2 S1 -34.27(4) . . . . no
S5 Sb1 Rh2 S1 -152.60(4) . . . . no
Rh3 Sb1 Rh2 S3 -6.22(3) . . . . no
S4 Sb1 Rh2 S3 -115.94(4) . . . . no
S5 Sb1 Rh2 S3 125.73(4) . . . . no
Rh3 Sb1 Rh2 C11 179.94(13) . . . . no
S4 Sb1 Rh2 C11 70.23(13) . . . . no
S5 Sb1 Rh2 C11 -48.10(13) . . . . no
Rh3 Sb1 Rh2 C13 -93.04(15) . . . . no
S4 Sb1 Rh2 C13 157.25(15) . . . . no
S5 Sb1 Rh2 C13 38.92(15) . . . . no
Rh3 Sb1 Rh2 C14 -113.26(10) . . . . no
S4 Sb1 Rh2 C15 98.26(10) . . . . no
S5 Sb1 Rh2 C15 -20.07(11) . . . . no
Rh2 Sb1 Rh3 S2 -76.01(3) . . . . no
S4 Sb1 Rh3 S2 33.40(4) . . . . no
S5 Sb1 Rh3 S2 150.91(4) . . . . no
Rh2 Sb1 Rh3 S3 6.23(3) . . . . no
S4 Sb1 Rh3 S3 115.64(4) . . . . no
S5 Sb1 Rh3 S3 -126.84(4) . . . . no
Rh2 Sb1 Rh3 C21 -177.92(13) . . . . no
S4 Sb1 Rh3 C21 -68.51(13) . . . . no
S5 Sb1 Rh3 C21 49.01(14) . . . . no
Rh2 Sb1 Rh3 C22 152.55(12) . . . . no
S4 Sb1 Rh3 C22 -98.04(13) . . . . no
S5 Sb1 Rh3 C22 19.47(13) . . . . no
Rh2 Sb1 Rh3 C23 114.34(16) . . . . no
S4 Sb1 Rh3 C23 -136.25(17) . . . . no
S5 Sb1 Rh3 C23 -18.74(17) . . . . no
Rh2 Sb1 Rh3 C24 94.5(2) . . . . no
S4 Sb1 Rh3 C24 -156.1(2) . . . . no
S5 Sb1 Rh3 C24 -38.6(2) . . . . no
Rh2 Sb1 S4 Sb2 52.24(4) . . . . no
Rh3 Sb1 S4 Sb2 -51.37(4) . . . . no
S5 Sb1 S4 Sb2 -178.63(4) . . . . no
S2 Sb2 S1 Rh1 24.03(3) . . . . no
S4 Sb2 S1 Rh1 124.17(4) . . . . no
S2 Sb2 S1 Rh2 -72.84(4) . . . . no
S1 Sb2 S4 Sb1 -44.47(4) . . . . no
S2 Sb2 S4 Sb1 43.97(4) . . . . no
S4 Sb2 S2 Rh3 -27.58(5) . . . . no
S1 Sb2 S2 Rh3 72.55(5) . . . . no
S4 Sb2 S1 Rh2 27.30(5) . . . . no
S1 Sb2 S2 Rh1 -23.98(3) . . . . no
S4 Sb2 S2 Rh1 -124.11(4) . . . . no
C1 Rh1 S1 Sb2 82.76(14) . . . . no
C3 Rh1 S1 Sb2 156.0(2) . . . . no
C4 Rh1 S1 Sb2 152.57(13) . . . . no
C4 Rh1 S1 Rh2 -91.76(14) . . . . no
C2 Rh1 S1 Sb2 73.3(3) . . . . no
C3 Rh1 S1 Rh2 -88.3(2) . . . . no
S3 Rh1 S1 Sb2 -106.88(3) . . . . no
S1 Rh1 C2 C3 132.7(2) . . . . no
S2 Rh1 C2 C3 -131.3(2) . . . . no
S3 Rh1 C2 C3 -47.1(3) . . . . no
C1 Rh1 C2 C3 118.2(4) . . . . no
C4 Rh1 C2 C3 38.0(3) . . . . no
C5 Rh1 C2 C3 80.5(3) . . . . no
S1 Rh1 C2 C7 -105.2(4) . . . . no
S2 Rh1 C2 C7 -9.2(4) . . . . no
S3 Rh1 C2 C7 74.9(4) . . . . no
C1 Rh1 C2 C7 -119.7(5) . . . . no
C3 Rh1 C2 C7 122.1(5) . . . . no
C4 Rh1 C2 C7 160.1(4) . . . . no
C5 Rh1 S1 Rh2 -125.86(12) . . . . no
C4 Rh1 C2 C1 -80.3(3) . . . . no
C5 Rh1 C2 C1 -37.7(3) . . . . no
S2 Rh1 S1 Sb2 -24.47(3) . . . . no
S1 Rh1 S2 Sb2 24.57(3) . . . . no
S3 Rh1 S2 Sb2 106.90(3) . . . . no
C1 Rh1 S2 Sb2 -86.98(11) . . . . no
C2 Rh1 S2 Sb2 -124.05(10) . . . . no
C3 Rh1 S2 Sb2 -155.69(12) . . . . no
C5 Rh1 S1 Sb2 118.47(12) . . . . no
S2 Rh1 S1 Rh2 91.20(4) . . . . no
S3 Rh1 S1 Rh2 8.79(4) . . . . no
C1 Rh1 S1 Rh2 -161.57(14) . . . . no
C2 Rh1 S1 Rh2 -171.1(2) . . . . no
C2 Rh1 S2 Rh3 119.66(10) . . . . no
C3 Rh1 S2 Rh3 88.03(12) . . . . no
C4 Rh1 S2 Rh3 95.0(3) . . . . no
C5 Rh1 S2 Rh3 170.80(17) . . . . no
C1 Rh1 C3 C4 80.1(3) . . . . no
C2 Rh1 C3 C4 117.3(3) . . . . no
C5 Rh1 C3 C4 37.5(3) . . . . no
S1 Rh1 C3 C8 114.6(4) . . . . no
S2 Rh1 C3 C8 -64.9(4) . . . . no
S3 Rh1 C3 C8 21.8(4) . . . . no
C1 Rh1 C3 C8 -160.3(4) . . . . no
C2 Rh1 C3 C8 -123.1(5) . . . . no
C4 Rh1 C3 C8 119.6(5) . . . . no
C5 Rh1 C3 C8 157.1(4) . . . . no
C4 Rh1 C1 C6 -159.1(4) . . . . no
C5 Rh1 C1 C6 -122.1(5) . . . . no
C1 Rh1 C4 C5 37.1(2) . . . . no
C2 Rh1 C4 C5 79.7(2) . . . . no
S1 Rh1 S3 Rh2 -8.56(4) . . . . no
S2 Rh1 S3 Rh2 -98.52(4) . . . . no
C2 Rh1 S3 Rh2 171.34(17) . . . . no
C3 Rh1 S3 Rh2 144.08(11) . . . . no
C4 Rh1 S3 Rh2 104.95(14) . . . . no
C5 Rh1 S3 Rh2 81.31(15) . . . . no
S1 Rh1 S3 Rh3 99.07(4) . . . . no
S2 Rh1 S3 Rh3 9.12(3) . . . . no
C2 Rh1 S3 Rh3 -81.02(17) . . . . no
C3 Rh1 S3 Rh3 -108.28(11) . . . . no
C4 Rh1 S3 Rh3 -147.41(14) . . . . no
C5 Rh1 S3 Rh3 -171.05(15) . . . . no
S3 Rh1 C4 C5 -152.5(2) . . . . no
S3 Rh1 S2 Rh3 -9.39(3) . . . . no
C1 Rh1 S2 Rh3 156.73(11) . . . . no
C3 Rh1 C4 C5 117.3(3) . . . . no
S1 Rh1 C4 C9 57.7(5) . . . . no
S2 Rh1 C4 C9 -129.7(4) . . . . no
S3 Rh1 C4 C9 -29.6(5) . . . . no
C1 Rh1 C4 C9 160.0(5) . . . . no
C2 Rh1 C4 C9 -157.3(5) . . . . no
C3 Rh1 C4 C9 -119.8(6) . . . . no
C5 Rh1 C4 C9 122.9(6) . . . . no
C4 Rh1 C1 C5 -37.0(3) . . . . no
S1 Rh1 C1 C6 -51.2(4) . . . . no
S2 Rh1 C1 C6 44.0(4) . . . . no
C2 Rh1 C1 C6 120.7(5) . . . . no
C3 Rh1 C1 C6 157.9(4) . . . . no
C5 Rh1 C4 C3 -117.3(3) . . . . no
S1 Rh1 C4 C5 -65.2(2) . . . . no
S1 Rh1 C1 C2 -172.0(2) . . . . no
S1 Rh1 C5 C1 -117.6(2) . . . . no
S2 Rh1 C5 C1 -22.3(3) . . . . no
S3 Rh1 C5 C1 158.00(19) . . . . no
C2 Rh1 C5 C1 37.9(2) . . . . no
C3 Rh1 C5 C1 80.5(2) . . . . no
C4 Rh1 C5 C1 118.5(3) . . . . no
S1 Rh1 C5 C4 123.9(2) . . . . no
S2 Rh1 C5 C4 -140.8(2) . . . . no
S3 Rh1 C5 C4 39.5(3) . . . . no
C4 Rh1 S2 Sb2 -148.7(3) . . . . no
C5 Rh1 S2 Sb2 -72.91(17) . . . . no
S1 Rh1 S2 Rh3 -91.72(4) . . . . no
S1 Rh1 C1 C5 70.9(2) . . . . no
S1 Rh1 C3 C2 -122.4(3) . . . . no
S2 Rh1 C4 C5 107.4(4) . . . . no
S2 Rh1 C1 C2 -76.7(3) . . . . no
C3 Rh1 C1 C2 37.1(3) . . . . no
C4 Rh1 C1 C2 80.1(3) . . . . no
C5 Rh1 C1 C2 117.2(4) . . . . no
C2 Rh1 C4 C3 -37.5(2) . . . . no
S2 Rh1 C1 C5 166.2(2) . . . . no
C2 Rh1 C1 C5 -117.2(4) . . . . no
C3 Rh1 C1 C5 -80.0(3) . . . . no
S2 Rh1 C4 C3 -9.9(5) . . . . no
S3 Rh1 C4 C3 90.2(2) . . . . no
C1 Rh1 C4 C3 -80.2(2) . . . . no
C5 Rh1 C2 C7 -157.4(4) . . . . no
C3 Rh1 C2 C1 -118.2(4) . . . . no
S3 Rh1 C3 C4 -97.8(2) . . . . no
S2 Rh1 C3 C2 58.2(2) . . . . no
C1 Rh1 C3 C2 -37.3(2) . . . . no
S1 Rh1 C2 C1 14.5(4) . . . . no
S2 Rh1 C2 C1 110.5(3) . . . . no
C4 Rh1 C3 C2 -117.3(3) . . . . no
S3 Rh1 C2 C1 -165.4(2) . . . . no
S1 Rh1 C3 C4 -5.1(4) . . . . no
C4 Rh1 C5 C10 -121.1(5) . . . . no
S1 Rh1 C4 C3 177.47(19) . . . . no
S3 Rh1 C3 C2 144.8(2) . . . . no
C3 Rh1 C5 C4 -38.0(2) . . . . no
C2 Rh1 C5 C4 -80.6(3) . . . . no
C2 Rh1 C5 C10 158.2(5) . . . . no
C5 Rh1 C3 C2 -79.8(3) . . . . no
S2 Rh1 C3 C4 175.5(2) . . . . no
S2 Rh1 C5 C10 98.1(4) . . . . no
C3 Rh1 C5 C10 -159.2(5) . . . . no
C1 Rh1 C5 C4 -118.5(3) . . . . no
S3 Rh1 C5 C10 -81.6(4) . . . . no
C1 Rh1 C5 C10 120.4(5) . . . . no
S1 Rh1 C5 C10 2.8(4) . . . . no
C12 Rh2 S1 Rh1 109.64(10) . . . . no
C14 Rh2 C13 C18 117.7(4) . . . . no
C15 Rh2 C13 C18 156.5(4) . . . . no
C14 Rh2 S3 Rh3 107.39(12) . . . . no
C15 Rh2 C14 C19 121.3(5) . . . . no
C14 Rh2 S1 Sb2 -149.7(3) . . . . no
C11 Rh2 S1 Rh1 147.92(11) . . . . no
C15 Rh2 S3 Rh3 93.22(19) . . . . no
C14 Rh2 S1 Rh1 120.1(3) . . . . no
C13 Rh2 S3 Rh3 144.90(10) . . . . no
C12 Rh2 S1 Sb2 -160.15(10) . . . . no
C13 Rh2 S1 Sb2 175.46(12) . . . . no
S1 Rh2 C11 C16 30.4(4) . . . . no
C15 Rh2 S1 Sb2 -100.22(14) . . . . no
C13 Rh2 S1 Rh1 85.25(13) . . . . no
C11 Rh2 C13 C18 -161.8(4) . . . . no
C12 Rh2 C13 C18 -123.9(4) . . . . no
C11 Rh2 S1 Sb2 -121.87(11) . . . . no
C14 Rh2 C12 C17 161.8(4) . . . . no
C15 Rh2 C12 C17 -155.0(4) . . . . no
S3 Rh2 C15 C11 139.8(2) . . . . no
Sb1 Rh2 S1 Rh1 -85.26(3) . . . . no
C13 Rh2 C15 C11 79.2(2) . . . . no
S3 Rh2 S1 Rh1 -8.73(4) . . . . no
C13 Rh2 C14 C19 -123.1(4) . . . . no
C14 Rh2 C11 C15 -37.9(2) . . . . no
Sb1 Rh2 C11 C16 -71.5(4) . . . . no
C11 Rh2 C12 C13 117.6(3) . . . . no
C12 Rh2 C15 C11 37.7(2) . . . . no
C12 Rh2 C11 C16 120.1(4) . . . . no
C13 Rh2 C11 C16 156.8(4) . . . . no
C14 Rh2 C11 C16 -160.0(4) . . . . no
C13 Rh2 C12 C17 124.1(4) . . . . no
Sb1 Rh2 C13 C14 -32.8(3) . . . . no
S1 Rh2 C13 C14 161.54(17) . . . . no
S3 Rh2 C13 C14 -111.9(2) . . . . no
C11 Rh2 C13 C14 80.6(2) . . . . no
C12 Rh2 C13 C14 118.4(3) . . . . no
C15 Rh2 C13 C14 38.8(2) . . . . no
Sb1 Rh2 C13 C18 84.9(3) . . . . no
S1 Rh2 C12 C13 -146.4(2) . . . . no
S3 Rh2 C12 C13 -60.7(2) . . . . no
C12 Rh2 C11 C15 -117.9(3) . . . . no
C15 Rh2 S1 Rh1 169.57(14) . . . . no
S3 Rh2 C11 C16 123.9(3) . . . . no
S3 Rh2 C12 C17 63.5(3) . . . . no
C11 Rh2 C12 C17 -118.2(4) . . . . no
S1 Rh2 C12 C17 -22.2(3) . . . . no
S3 Rh2 S1 Sb2 81.48(4) . . . . no
C15 Rh2 S3 Rh1 -168.98(19) . . . . no
C15 Rh2 C11 C16 -122.1(5) . . . . no
S1 Rh2 C15 C11 -37.2(3) . . . . no
C11 Rh2 S3 Rh3 174.0(3) . . . . no
C12 Rh2 S3 Rh3 176.69(11) . . . . no
S3 Rh2 C14 C19 -46.0(4) . . . . no
S1 Rh2 C13 C18 -80.8(3) . . . . no
S3 Rh2 C13 C18 5.8(3) . . . . no
Sb1 Rh2 S3 Rh1 104.66(3) . . . . no
C13 Rh2 C11 C15 -81.1(2) . . . . no
S3 Rh2 C14 C13 77.1(2) . . . . no
C14 Rh2 C12 C13 37.6(2) . . . . no
C15 Rh2 C12 C13 80.9(2) . . . . no
Sb1 Rh2 S1 Sb2 4.95(4) . . . . no
C13 Rh2 S3 Rh1 -117.31(10) . . . . no
C14 Rh2 S3 Rh1 -154.81(11) . . . . no
Sb1 Rh2 S3 Rh3 6.86(3) . . . . no
S1 Rh2 S3 Rh3 -89.09(4) . . . . no
S1 Rh2 C11 C12 -89.7(2) . . . . no
S3 Rh2 C11 C12 3.8(4) . . . . no
C13 Rh2 C11 C12 36.7(2) . . . . no
C11 Rh2 C14 C19 157.9(4) . . . . no
C12 Rh2 C14 C19 -159.3(4) . . . . no
C15 Rh2 C12 C11 -36.7(2) . . . . no
S3 Rh2 C11 C15 -114.0(3) . . . . no
C14 Rh2 C12 C11 -80.0(2) . . . . no
S1 Rh2 S3 Rh1 8.70(4) . . . . no
C11 Rh2 S3 Rh1 -88.2(3) . . . . no
C12 Rh2 S3 Rh1 -85.51(12) . . . . no
C12 Rh2 C14 C13 -36.2(2) . . . . no
C15 Rh2 C14 C13 -115.6(3) . . . . no
C15 Rh2 C13 C12 -79.6(2) . . . . no
Sb1 Rh2 C15 C11 -140.4(2) . . . . no
S3 Rh2 C14 C15 -167.31(19) . . . . no
C11 Rh2 C14 C15 36.6(2) . . . . no
C12 Rh2 C14 C15 79.3(2) . . . . no
C14 Rh2 C11 C12 80.0(2) . . . . no
C15 Rh2 C11 C12 117.9(3) . . . . no
Sb1 Rh2 C14 C13 158.24(19) . . . . no
S1 Rh2 C14 C13 -47.8(4) . . . . no
C14 Rh2 C15 C20 -120.8(4) . . . . no
C14 Rh2 C15 C11 117.9(3) . . . . no
Sb1 Rh2 C15 C14 101.7(2) . . . . no
C11 Rh2 C14 C13 -79.0(2) . . . . no
S1 Rh2 C15 C14 -155.10(18) . . . . no
S3 Rh2 C15 C14 21.9(3) . . . . no
Sb1 Rh2 C14 C15 -86.2(2) . . . . no
Sb1 Rh2 C11 C12 168.41(17) . . . . no
S3 Rh2 C13 C12 129.7(2) . . . . no
C11 Rh2 C13 C12 -37.9(2) . . . . no
C14 Rh2 C13 C12 -118.4(3) . . . . no
C13 Rh2 C14 C15 115.6(3) . . . . no
S1 Rh2 C12 C11 96.0(2) . . . . no
Sb1 Rh2 C11 C15 50.5(3) . . . . no
S1 Rh2 C11 C15 152.4(2) . . . . no
Sb1 Rh2 C14 C19 35.1(4) . . . . no
S1 Rh2 C14 C19 -171.0(3) . . . . no
C12 Rh2 C15 C14 -80.2(2) . . . . no
C13 Rh2 C15 C14 -38.7(2) . . . . no
S3 Rh2 C15 C20 -99.0(3) . . . . no
C11 Rh2 C15 C20 121.3(4) . . . . no
Sb1 Rh2 C13 C12 -151.23(18) . . . . no
S1 Rh2 C14 C15 67.7(4) . . . . no
C11 Rh2 C15 C14 -117.9(3) . . . . no
Sb1 Rh2 C15 C20 -19.2(3) . . . . no
S3 Rh2 C12 C11 -178.28(18) . . . . no
C13 Rh2 C12 C11 -117.6(3) . . . . no
S1 Rh2 C13 C12 43.1(3) . . . . no
C13 Rh2 C15 C20 -159.6(4) . . . . no
S1 Rh2 C15 C20 84.1(3) . . . . no
C12 Rh2 C15 C20 158.9(4) . . . . no
C25 Rh3 C23 C24 36.4(3) . . . . no
S2 Rh3 C23 C28 172.2(4) . . . . no
C22 Rh3 C23 C24 116.2(4) . . . . no
C23 Rh3 S3 Rh1 152.67(13) . . . . no
S3 Rh3 C23 C24 -77.2(3) . . . . no
S2 Rh3 C21 C25 89.9(2) . . . . no
S3 Rh3 C23 C28 46.1(6) . . . . no
C23 Rh3 C21 C26 158.9(5) . . . . no
C24 Rh3 C21 C26 -158.3(5) . . . . no
C25 Rh3 C21 C26 -122.3(5) . . . . no
Sb1 Rh3 C23 C28 -35.9(6) . . . . no
Sb1 Rh3 S3 Rh2 -6.85(3) . . . . no
S2 Rh3 S3 Rh2 88.78(4) . . . . no
C21 Rh3 C23 C24 79.4(3) . . . . no
C22 Rh3 S3 Rh1 167.7(2) . . . . no
S2 Rh3 C23 C24 48.8(6) . . . . no
C23 Rh3 C24 C25 117.7(4) . . . . no
Sb1 Rh3 C24 C29 -86.1(4) . . . . no
S3 Rh3 C21 C25 -0.7(4) . . . . no
C22 Rh3 C21 C25 -116.3(3) . . . . no
C23 Rh3 C21 C25 -78.8(3) . . . . no
C24 Rh3 C21 C25 -36.0(2) . . . . no
C22 Rh3 C21 C26 121.4(5) . . . . no
Sb1 Rh3 C22 C27 17.2(5) . . . . no
S2 Rh3 C22 C27 -85.8(5) . . . . no
S3 Rh3 C22 C27 98.0(5) . . . . no
C25 Rh3 C23 C28 159.8(6) . . . . no
C24 Rh3 C23 C28 123.4(7) . . . . no
C24 Rh3 S3 Rh2 -146.55(12) . . . . no
C21 Rh3 S3 Rh1 84.1(3) . . . . no
S2 Rh3 S3 Rh1 -9.32(3) . . . . no
C25 Rh3 S2 Sb2 159.76(11) . . . . no
C21 Rh3 C22 C27 -120.6(6) . . . . no
S2 Rh3 C24 C29 82.3(4) . . . . no
S3 Rh3 C24 C29 -5.6(4) . . . . no
C24 Rh3 S3 Rh1 115.35(12) . . . . no
C25 Rh3 S3 Rh1 83.60(12) . . . . no
Sb1 Rh3 C21 C26 67.8(4) . . . . no
S2 Rh3 C21 C26 -32.4(4) . . . . no
S3 Rh3 C21 C26 -123.0(4) . . . . no
C21 Rh3 C23 C28 -157.2(6) . . . . no
C22 Rh3 C23 C28 -120.4(6) . . . . no
C22 Rh3 S3 Rh2 -94.2(2) . . . . no
C23 Rh3 S3 Rh2 -109.23(13) . . . . no
C25 Rh3 S3 Rh2 -178.30(12) . . . . no
C24 Rh3 S2 Sb2 -176.80(16) . . . . no
S2 Rh3 C24 C25 -41.8(3) . . . . no
Sb1 Rh3 S2 Rh1 85.99(3) . . . . no
S3 Rh3 S2 Rh1 9.33(3) . . . . no
C21 Rh3 S2 Rh1 -148.25(11) . . . . no
C22 Rh3 S2 Rh1 -168.58(14) . . . . no
C23 Rh3 S2 Rh1 -121.1(4) . . . . no
S2 Rh3 C22 C23 152.8(2) . . . . no
S3 Rh3 C22 C23 -23.4(4) . . . . no
C21 Rh3 C22 C23 118.0(3) . . . . no
C24 Rh3 C22 C23 38.3(2) . . . . no
C25 Rh3 C22 C23 79.5(3) . . . . no
C25 Rh3 C24 C29 124.1(5) . . . . no
C21 Rh3 S3 Rh2 -177.8(3) . . . . no
S3 Rh3 S2 Sb2 -80.90(5) . . . . no
C21 Rh3 S2 Sb2 121.52(11) . . . . no
C22 Rh3 S2 Sb2 101.20(15) . . . . no
S3 Rh3 C24 C25 -129.7(2) . . . . no
C21 Rh3 C24 C25 37.5(2) . . . . no
C23 Rh3 C22 C27 121.3(6) . . . . no
C24 Rh3 C22 C27 159.6(5) . . . . no
C25 Rh3 C22 C27 -159.1(5) . . . . no
C24 Rh3 S2 Rh1 -86.57(16) . . . . no
C25 Rh3 S2 Rh1 -110.02(11) . . . . no
C21 Rh3 C24 C29 161.6(5) . . . . no
C22 Rh3 C24 C29 -156.4(5) . . . . no
C23 Rh3 C24 C29 -118.2(5) . . . . no
S2 Rh3 C24 C23 -159.5(3) . . . . no
S3 Rh3 C24 C23 112.6(3) . . . . no
C24 Rh3 C25 C21 118.5(4) . . . . no
S2 Rh3 C25 C24 146.8(2) . . . . no
S3 Rh3 C25 C24 61.2(3) . . . . no
C23 Rh3 S2 Sb2 148.7(4) . . . . no
Sb1 Rh3 C21 C22 -53.7(3) . . . . no
C22 Rh3 C24 C25 79.5(3) . . . . no
Sb1 Rh3 S3 Rh1 -104.95(3) . . . . no
S2 Rh3 C22 C21 34.8(3) . . . . no
S3 Rh3 C22 C21 -141.4(2) . . . . no
C23 Rh3 C22 C21 -118.0(3) . . . . no
C24 Rh3 C22 C21 -79.8(3) . . . . no
S3 Rh3 C25 C21 179.70(19) . . . . no
C25 Rh3 C22 C21 -38.5(2) . . . . no
Sb1 Rh3 C22 C23 -104.1(2) . . . . no
Sb1 Rh3 S2 Sb2 -4.23(4) . . . . no
C23 Rh3 C21 C22 37.5(3) . . . . no
C24 Rh3 C21 C22 80.3(3) . . . . no
C25 Rh3 C21 C22 116.3(3) . . . . no
C21 Rh3 C24 C23 -80.2(3) . . . . no
C22 Rh3 C24 C23 -38.2(3) . . . . no
S2 Rh3 C21 C22 -153.8(2) . . . . no
S3 Rh3 C21 C22 115.6(3) . . . . no
C23 Rh3 C25 C21 80.6(3) . . . . no
S3 Rh3 C23 C22 166.6(2) . . . . no
C21 Rh3 C23 C22 -36.8(2) . . . . no
S2 Rh3 C25 C21 -94.7(2) . . . . no
C24 Rh3 C25 C30 -124.0(5) . . . . no
C22 Rh3 C25 C21 37.7(2) . . . . no
Sb1 Rh3 C24 C23 32.1(4) . . . . no
Sb1 Rh3 C24 C25 149.84(19) . . . . no
Sb1 Rh3 C23 C22 84.5(2) . . . . no
S2 Rh3 C23 C22 -67.4(5) . . . . no
Sb1 Rh3 C22 C21 137.8(2) . . . . no
Sb1 Rh3 C21 C25 -169.94(18) . . . . no
C21 Rh3 C25 C24 -118.5(4) . . . . no
C25 Rh3 C24 C23 -117.7(4) . . . . no
C22 Rh3 C25 C24 -80.9(3) . . . . no
S3 Rh3 C25 C30 -62.9(4) . . . . no
Sb1 Rh3 C23 C24 -159.3(3) . . . . no
S2 Rh3 C25 C30 22.8(4) . . . . no
C21 Rh3 C25 C30 117.4(5) . . . . no
C23 Rh3 C25 C24 -37.9(3) . . . . no
C23 Rh3 C25 C30 -161.9(4) . . . . no
C22 Rh3 C25 C30 155.1(4) . . . . no
C24 Rh3 C23 C22 -116.2(4) . . . . no
C25 Rh3 C23 C22 -79.8(3) . . . . no
C35 O31 C33 C32 -16(2) . . . . no
C33 O31 C35 C34 25(2) . . . . no
C2 C1 C5 Rh1 -62.4(3) . . . . no
C6 C1 C5 C4 -176.6(4) . . . . no
C6 C1 C5 Rh1 122.5(5) . . . . no
C2 C1 C5 C10 176.8(4) . . . . no
Rh1 C1 C5 C10 -120.8(5) . . . . no
C2 C1 C5 C4 -1.6(5) . . . . no
Rh1 C1 C5 C4 60.9(3) . . . . no
C5 C1 C2 C7 -176.0(4) . . . . no
C6 C1 C2 Rh1 -122.6(5) . . . . no
C6 C1 C2 C7 -0.9(7) . . . . no
C6 C1 C2 C3 176.9(4) . . . . no
C6 C1 C5 C10 1.8(7) . . . . no
C5 C1 C2 C3 1.7(5) . . . . no
Rh1 C1 C2 C3 -60.5(3) . . . . no
C5 C1 C2 Rh1 62.3(3) . . . . no
Rh1 C1 C2 C7 121.7(5) . . . . no
C1 C2 C3 C4 -1.3(5) . . . . no
Rh1 C2 C3 C4 -62.0(3) . . . . no
Rh1 C2 C3 C8 121.5(4) . . . . no
C7 C2 C3 Rh1 -121.6(5) . . . . no
C1 C2 C3 C8 -177.8(4) . . . . no
C7 C2 C3 C4 176.4(4) . . . . no
C7 C2 C3 C8 -0.1(7) . . . . no
C1 C2 C3 Rh1 60.7(3) . . . . no
C8 C3 C4 C9 1.4(7) . . . . no
Rh1 C3 C4 C5 -62.3(3) . . . . no
C8 C3 C4 Rh1 -120.8(4) . . . . no
C2 C3 C4 C9 -175.2(4) . . . . no
C2 C3 C4 Rh1 62.6(3) . . . . no
C2 C3 C4 C5 0.3(5) . . . . no
C8 C3 C4 C5 176.9(4) . . . . no
Rh1 C3 C4 C9 122.2(4) . . . . no
Rh1 C4 C5 C10 120.6(5) . . . . no
C9 C4 C5 C10 -2.2(7) . . . . no
C9 C4 C5 Rh1 -122.8(4) . . . . no
C3 C4 C5 C10 -177.6(4) . . . . no
C3 C4 C5 C1 0.8(5) . . . . no
C3 C4 C5 Rh1 61.8(3) . . . . no
C9 C4 C5 C1 176.1(4) . . . . no
Rh1 C4 C5 C1 -61.0(3) . . . . no
C16 C11 C15 C14 -178.2(4) . . . . no
C16 C11 C15 C20 -3.2(7) . . . . no
C16 C11 C12 C17 -1.0(6) . . . . no
C16 C11 C12 C13 176.6(4) . . . . no
C15 C11 C12 C17 -176.1(4) . . . . no
Rh2 C11 C15 C14 59.7(3) . . . . no
Rh2 C11 C15 C20 -125.3(4) . . . . no
C16 C11 C15 Rh2 122.0(4) . . . . no
C16 C11 C12 Rh2 -122.2(4) . . . . no
Rh2 C11 C12 C13 -61.2(3) . . . . no
C15 C11 C12 Rh2 62.7(3) . . . . no
C12 C11 C15 Rh2 -62.9(3) . . . . no
Rh2 C11 C12 C17 121.2(4) . . . . no
C15 C11 C12 C13 1.5(5) . . . . no
C12 C11 C15 C14 -3.2(4) . . . . no
C12 C11 C15 C20 171.8(4) . . . . no
C17 C12 C13 C14 178.3(4) . . . . no
C17 C12 C13 Rh2 -121.9(4) . . . . no
C11 C12 C13 C18 -178.8(4) . . . . no
C11 C12 C13 Rh2 60.6(3) . . . . no
Rh2 C12 C13 C14 -59.7(3) . . . . no
C11 C12 C13 C14 0.9(4) . . . . no
Rh2 C12 C13 C18 120.6(4) . . . . no
C17 C12 C13 C18 -1.3(7) . . . . no
Rh2 C13 C14 C19 121.0(4) . . . . no
C12 C13 C14 C15 -2.8(4) . . . . no
C18 C13 C14 C15 176.8(4) . . . . no
C12 C13 C14 Rh2 62.0(3) . . . . no
C12 C13 C14 C19 -177.0(4) . . . . no
Rh2 C13 C14 C15 -64.8(3) . . . . no
C18 C13 C14 C19 2.7(6) . . . . no
C18 C13 C14 Rh2 -118.3(4) . . . . no
C19 C14 C15 Rh2 -120.8(4) . . . . no
C19 C14 C15 C11 178.0(4) . . . . no
C13 C14 C15 C20 -171.2(4) . . . . no
Rh2 C14 C15 C11 -61.2(3) . . . . no
C13 C14 C15 Rh2 64.9(3) . . . . no
Rh2 C14 C15 C20 123.9(4) . . . . no
C19 C14 C15 C20 3.0(7) . . . . no
C13 C14 C15 C11 3.7(4) . . . . no
C25 C21 C22 Rh3 63.9(3) . . . . no
C25 C21 C22 C23 3.7(4) . . . . no
C26 C21 C22 Rh3 -121.3(4) . . . . no
C26 C21 C22 C23 178.4(4) . . . . no
Rh3 C21 C22 C27 123.7(4) . . . . no
C22 C21 C25 C30 174.8(3) . . . . no
C26 C21 C22 C27 2.3(7) . . . . no
Rh3 C21 C25 C24 60.7(3) . . . . no
Rh3 C21 C25 C30 -121.8(4) . . . . no
C22 C21 C25 Rh3 -63.4(3) . . . . no
C22 C21 C25 C24 -2.8(4) . . . . no
C26 C21 C25 C30 0.0(6) . . . . no
C26 C21 C25 C24 -177.5(4) . . . . no
Rh3 C21 C22 C23 -60.2(3) . . . . no
C26 C21 C25 Rh3 121.8(4) . . . . no
C25 C21 C22 C27 -172.4(4) . . . . no
C21 C22 C23 Rh3 61.2(3) . . . . no
C21 C22 C23 C28 -175.9(4) . . . . no
C21 C22 C23 C24 -3.2(4) . . . . no
Rh3 C22 C23 C28 122.9(4) . . . . no
C27 C22 C23 C28 0.2(7) . . . . no
C27 C22 C23 Rh3 -122.7(4) . . . . no
C27 C22 C23 C24 172.8(4) . . . . no
Rh3 C22 C23 C24 -64.5(3) . . . . no
C28 C23 C24 C25 173.9(4) . . . . no
C22 C23 C24 Rh3 64.4(3) . . . . no
C22 C23 C24 C25 1.5(4) . . . . no
Rh3 C23 C24 C29 119.4(4) . . . . no
C28 C23 C24 C29 -3.8(7) . . . . no
C28 C23 C24 Rh3 -123.2(5) . . . . no
C22 C23 C24 C29 -176.3(4) . . . . no
Rh3 C23 C24 C25 -62.9(3) . . . . no
C23 C24 C25 C30 -176.6(4) . . . . no
C29 C24 C25 C30 1.0(7) . . . . no
C29 C24 C25 C21 178.4(4) . . . . no
Rh3 C24 C25 C21 -59.9(3) . . . . no
Rh3 C24 C25 C30 122.7(4) . . . . no
C23 C24 C25 C21 0.8(4) . . . . no
C23 C24 C25 Rh3 60.6(3) . . . . no
C29 C24 C25 Rh3 -121.7(4) . . . . no
C33 C32 C34 C35 13(2) . . . . no
C34 C32 C33 O31 2(3) . . . . no
C32 C34 C35 O31 -25(3) . . . . no
